data_7037420
loop_
_publ_author_name
'van Dijkman, Thomas F.'
'Siegler, Maxime A.'
'Bouwman, Elisabeth'

_publ_section_title
;
 Highly tunable fluorinated trispyrazolylborates
 [HB(3-CF3-5-{4-RPh}pz)3](-) (R = NO2, CF3, Cl, F, H, OMe and NMe2) and
 their copper(i) complexes.
;
_journal_issue 48
_journal_name_full 'Dalton transactions (Cambridge, England : 2003)'
_journal_page_first 21109
_journal_page_last 21123
_journal_paper_doi 10.1039/c5dt04006j
_journal_volume 44
_journal_year 2015
_chemical_formula_moiety 'C34 H16 B Cu F18 N6 O'
_chemical_formula_sum 'C34 H16 B Cu F18 N6 O'
_chemical_formula_weight 940.88
_chemical_name_systematic
;
 ?
;
_space_group_crystal_system monoclinic
_space_group_IT_number 14
_space_group_name_Hall '-P 2ybc'
_space_group_name_H-M_alt 'P 1 21/c 1'
_symmetry_space_group_name_Hall '-P 2ybc'
_symmetry_space_group_name_H-M 'P 1 21/c 1'
_atom_sites_solution_hydrogens mixed
_atom_sites_solution_primary direct
_atom_sites_solution_secondary difmap
_audit_creation_method SHELXL-2013
_audit_update_record
;
2015-10-08 deposited with the CCDC.
2015-11-12 downloaded from the CCDC.
;
_cell_angle_alpha 90
_cell_angle_beta 97.7916(7)
_cell_angle_gamma 90
_cell_formula_units_Z 8
_cell_length_a 13.54010(9)
_cell_length_b 26.17486(19)
_cell_length_c 19.93841(15)
_cell_measurement_reflns_used 29314
_cell_measurement_temperature 110(2)
_cell_measurement_theta_max 72.03
_cell_measurement_theta_min 3.27
_cell_volume 7001.14(9)
_computing_cell_refinement
;
CrysAlisPro, Agilent Technologies,
Version 1.171.36.32 (release 02-08-2013 CrysAlis171 .NET)
(compiled Aug  2 2013,16:46:58)
;
_computing_data_collection
;
CrysAlisPro, Agilent Technologies,
Version 1.171.36.32 (release 02-08-2013 CrysAlis171 .NET)
(compiled Aug  2 2013,16:46:58)
;
_computing_data_reduction
;
CrysAlisPro, Agilent Technologies,
Version 1.171.36.32 (release 02-08-2013 CrysAlis171 .NET)
(compiled Aug  2 2013,16:46:58)
;
_computing_molecular_graphics 'SHELXTL v6.10 (Sheldrick, 2008)'
_computing_publication_material 'SHELXTL v6.10 (Sheldrick, 2008)'
_computing_structure_refinement 'SHELXL-2013 (Sheldrick, 2013)'
_computing_structure_solution 'SHELXS-2013 (Sheldrick, 2013)'
_diffrn_ambient_temperature 110(2)
_diffrn_measured_fraction_theta_full 0.998
_diffrn_measured_fraction_theta_max 0.998
_diffrn_measurement_device_type 'SuperNova, Dual, Cu at zero, Atlas'
_diffrn_measurement_method '\w scans'
_diffrn_radiation_monochromator mirror
_diffrn_radiation_source 'SuperNova (Cu) X-ray Source'
_diffrn_radiation_type CuK\a
_diffrn_radiation_wavelength 1.54178
_diffrn_reflns_av_R_equivalents 0.0221
_diffrn_reflns_av_unetI/netI 0.0208
_diffrn_reflns_laue_measured_fraction_full 0.998
_diffrn_reflns_laue_measured_fraction_max 0.998
_diffrn_reflns_limit_h_max 16
_diffrn_reflns_limit_h_min -16
_diffrn_reflns_limit_k_max 32
_diffrn_reflns_limit_k_min -30
_diffrn_reflns_limit_l_max 24
_diffrn_reflns_limit_l_min -24
_diffrn_reflns_number 46290
_diffrn_reflns_point_group_measured_fraction_full 0.998
_diffrn_reflns_point_group_measured_fraction_max 0.998
_diffrn_reflns_theta_full 67.679
_diffrn_reflns_theta_max 71.899
_diffrn_reflns_theta_min 3.294
_exptl_absorpt_coefficient_mu 2.158
_exptl_absorpt_correction_T_max 0.708
_exptl_absorpt_correction_T_min 0.559
_exptl_absorpt_correction_type analytical
_exptl_absorpt_process_details
;
CrysAlisPro, Agilent Technologies,
Version 1.171.36.32 (release 02-08-2013 CrysAlis171 .NET)
(compiled Aug  2 2013,16:46:58)
Analytical numeric absorption correction using a multifaceted crystal
            model based on expressions derived by R.C. Clark & J.S. Reid.
(Clark, R. C. & Reid, J. S. (1995). Acta Cryst. A51, 887-897)
;
_exptl_crystal_colour colorless
_exptl_crystal_density_diffrn 1.785
_exptl_crystal_description block
_exptl_crystal_F_000 3728
_exptl_crystal_size_max 0.40
_exptl_crystal_size_mid 0.35
_exptl_crystal_size_min 0.26
_refine_diff_density_max 0.431
_refine_diff_density_min -0.393
_refine_diff_density_rms 0.051
_refine_ls_extinction_coef 0.00014(3)
_refine_ls_extinction_expression Fc^*^=kFc[1+0.001xFc^2^\l^3^/sin(2\q)]^-1/4^
_refine_ls_extinction_method SHELXL
_refine_ls_goodness_of_fit_ref 1.032
_refine_ls_hydrogen_treatment mixed
_refine_ls_matrix_type full
_refine_ls_number_parameters 1135
_refine_ls_number_reflns 13733
_refine_ls_number_restraints 114
_refine_ls_restrained_S_all 1.035
_refine_ls_R_factor_all 0.0374
_refine_ls_R_factor_gt 0.0332
_refine_ls_shift/su_max 0.001
_refine_ls_shift/su_mean 0.000
_refine_ls_structure_factor_coef Fsqd
_refine_ls_weighting_details
;
 w=1/[\s^2^(Fo^2^)+(0.0417P)^2^+4.8335P]
 where P=(Fo^2^+2Fc^2^)/3
;
_refine_ls_weighting_scheme calc
_refine_ls_wR_factor_gt 0.0853
_refine_ls_wR_factor_ref 0.0880
_reflns_Friedel_coverage 0.000
_reflns_number_gt 12422
_reflns_number_total 13733
_reflns_threshold_expression 'I > 2\s(I)'
_cod_data_source_file c5dt04006j2.cif
_cod_data_source_block 6b
_cod_depositor_comments 'Adding full bibliography for 7037416--7037425.cif.'
_cod_database_code 7037420
_shelx_space_group_comment
;
The symmetry employed for this shelxl refinement is uniquely defined
by the following loop, which should always be used as a source of
symmetry information in preference to the above space-group names.
They are only intended as comments.
;
_shelxl_version_number 2013-2

loop_
_space_group_symop_operation_xyz
'x, y, z'
'-x, y+1/2, -z+1/2'
'-x, -y, -z'
'x, -y-1/2, z-1/2'

loop_
_atom_site_label
_atom_site_type_symbol
_atom_site_fract_x
_atom_site_fract_y
_atom_site_fract_z
_atom_site_U_iso_or_equiv
_atom_site_adp_type
_atom_site_occupancy
_atom_site_site_symmetry_order
_atom_site_calc_flag
_atom_site_refinement_flags_posn
_atom_site_refinement_flags_adp
_atom_site_refinement_flags_occupancy
_atom_site_disorder_assembly
_atom_site_disorder_group
Cu1 Cu 0.20254(2) 0.52944(2) 0.31016(2) 0.02142(7) Uani 1 1 d . . . . .
C1 C 0.06995(14) 0.52265(8) 0.30843(10) 0.0297(4) Uani 1 1 d . . . . .
O11 O -0.01240(11) 0.51571(7) 0.30579(9) 0.0480(4) Uani 1 1 d . . . . .
C13 C 0.27489(13) 0.41401(7) 0.31009(9) 0.0223(4) Uani 1 1 d . . . . .
C14 C 0.36277(13) 0.38809(7) 0.30395(9) 0.0243(4) Uani 1 1 d . . . . .
H14 H 0.3721 0.3522 0.3007 0.029 Uiso 1 1 calc R U . . .
C15 C 0.43366(13) 0.42606(7) 0.30365(9) 0.0207(3) Uani 1 1 d . . . . .
C23 C 0.30849(13) 0.58750(7) 0.44003(9) 0.0224(4) Uani 1 1 d . . . . .
C24 C 0.40585(13) 0.59459(7) 0.47095(9) 0.0238(4) Uani 1 1 d . . . . .
H24 H 0.4275 0.6099 0.5136 0.029 Uiso 1 1 calc R U . . .
C25 C 0.46412(13) 0.57434(6) 0.42574(9) 0.0205(3) Uani 1 1 d . . . . .
C33 C 0.25179(12) 0.59080(6) 0.18138(9) 0.0201(3) Uani 1 1 d . . . . .
C34 C 0.33665(13) 0.60420(7) 0.15314(9) 0.0215(3) Uani 1 1 d . . . . .
H34 H 0.3408 0.6252 0.1147 0.026 Uiso 1 1 calc R U . . .
C35 C 0.41368(12) 0.57995(6) 0.19389(8) 0.0194(3) Uani 1 1 d . . . . .
C131 C 0.17312(14) 0.39284(7) 0.31235(9) 0.0263(4) Uani 1 1 d . . . . .
C151 C 0.53956(13) 0.42049(6) 0.29533(9) 0.0204(3) Uani 1 1 d . . . . .
C152 C 0.56368(14) 0.39174(7) 0.24078(9) 0.0242(4) Uani 1 1 d . . . . .
H152 H 0.5120 0.3770 0.2098 0.029 Uiso 1 1 calc R U . . .
C153 C 0.66203(14) 0.38446(7) 0.23137(10) 0.0268(4) Uani 1 1 d . . . . .
H153 H 0.6779 0.3649 0.1941 0.032 Uiso 1 1 calc R U . . .
C154 C 0.73753(14) 0.40589(7) 0.27684(10) 0.0265(4) Uani 1 1 d . . . . .
C155 C 0.71497(14) 0.43462(7) 0.33129(10) 0.0268(4) Uani 1 1 d . . . . .
H155 H 0.7670 0.4494 0.3620 0.032 Uiso 1 1 calc R U . . .
C156 C 0.61651(13) 0.44174(7) 0.34076(9) 0.0242(4) Uani 1 1 d . . . . .
H156 H 0.6011 0.4611 0.3783 0.029 Uiso 1 1 calc R U . . .
C231 C 0.21385(14) 0.60410(7) 0.46414(10) 0.0276(4) Uani 1 1 d . . . . .
C251 C 0.57388(12) 0.57180(6) 0.43176(9) 0.0205(3) Uani 1 1 d . . . . .
C252 C 0.62762(14) 0.55004(7) 0.48951(9) 0.0247(4) Uani 1 1 d . . . . .
H252 H 0.5933 0.5370 0.5243 0.030 Uiso 1 1 calc R U . . .
C253 C 0.73070(14) 0.54735(7) 0.49625(9) 0.0269(4) Uani 1 1 d . . . . .
H253 H 0.7670 0.5326 0.5357 0.032 Uiso 1 1 calc R U . . .
C254 C 0.78069(13) 0.56616(7) 0.44535(10) 0.0267(4) Uani 1 1 d . . . . .
C255 C 0.72797(14) 0.58823(8) 0.38785(10) 0.0281(4) Uani 1 1 d . . . . .
H255 H 0.7625 0.6011 0.3531 0.034 Uiso 1 1 calc R U . . .
C256 C 0.62524(14) 0.59133(7) 0.38145(9) 0.0256(4) Uani 1 1 d . . . . .
H256 H 0.5894 0.6069 0.3425 0.031 Uiso 1 1 calc R U . . .
C257 C 0.89207(15) 0.56160(9) 0.45185(11) 0.0352(5) Uani 1 1 d . . . . .
C331 C 0.14673(13) 0.60600(7) 0.15805(9) 0.0229(4) Uani 1 1 d . . . . .
C351 C 0.52080(12) 0.58056(7) 0.18717(8) 0.0190(3) Uani 1 1 d . . . . .
C352 C 0.56647(13) 0.62745(7) 0.17862(9) 0.0246(4) Uani 1 1 d . . . . .
H352 H 0.5289 0.6581 0.1788 0.029 Uiso 1 1 calc R U . . .
C353 C 0.66615(14) 0.62967(7) 0.16993(10) 0.0265(4) Uani 1 1 d . . . . .
H353 H 0.6966 0.6617 0.1635 0.032 Uiso 1 1 calc R U . . .
C354 C 0.72114(13) 0.58518(7) 0.17071(9) 0.0242(4) Uani 1 1 d . . . . .
C355 C 0.67675(14) 0.53813(7) 0.17917(9) 0.0254(4) Uani 1 1 d . . . . .
H355 H 0.7150 0.5076 0.1799 0.031 Uiso 1 1 calc R U . . .
C356 C 0.57666(13) 0.53590(7) 0.18654(9) 0.0232(4) Uani 1 1 d . . . . .
H356 H 0.5459 0.5037 0.1912 0.028 Uiso 1 1 calc R U . . .
C357 C 0.83045(15) 0.58801(8) 0.16634(11) 0.0312(4) Uani 1 1 d . . . . .
B1 B 0.42710(14) 0.52710(7) 0.30748(10) 0.0189(4) Uani 1 1 d . . . . .
H1 H 0.5044(15) 0.5271(7) 0.3060(10) 0.020(5) Uiso 1 1 d . . . . .
N11 N 0.38742(10) 0.47174(5) 0.30971(7) 0.0188(3) Uani 1 1 d . . . . .
N12 N 0.28907(10) 0.46434(6) 0.31330(7) 0.0207(3) Uani 1 1 d . . . . .
N21 N 0.40247(10) 0.55606(5) 0.37137(7) 0.0188(3) Uani 1 1 d . . . . .
N22 N 0.30573(10) 0.56384(6) 0.38055(7) 0.0210(3) Uani 1 1 d . . . . .
N31 N 0.37415(10) 0.55427(5) 0.24324(7) 0.0189(3) Uani 1 1 d . . . . .
N32 N 0.27339(10) 0.56075(5) 0.23535(7) 0.0198(3) Uani 1 1 d . . . . .
F11 F 0.17523(9) 0.34176(4) 0.31430(6) 0.0355(3) Uani 1 1 d . . . . .
F12 F 0.10934(8) 0.40608(5) 0.25741(6) 0.0338(3) Uani 1 1 d . . . . .
F13 F 0.13272(8) 0.40887(5) 0.36596(6) 0.0369(3) Uani 1 1 d . . . . .
C157 C 0.84349(15) 0.39881(8) 0.26553(12) 0.0355(5) Uani 0.742(15) 1 d D U P A 1
F14 F 0.8623(2) 0.34996(13) 0.2507(4) 0.0576(12) Uani 0.742(15) 1 d D U P A 1
F15 F 0.9084(5) 0.4081(2) 0.3217(3) 0.0482(10) Uani 0.742(15) 1 d D U P A 1
F16 F 0.8709(6) 0.4284(3) 0.2186(3) 0.0612(15) Uani 0.742(15) 1 d D U P A 1
C15' C 0.84349(15) 0.39881(8) 0.26553(12) 0.0355(5) Uani 0.258(15) 1 d D U P A 2
F14' F 0.8706(18) 0.4396(6) 0.2303(10) 0.059(3) Uani 0.258(15) 1 d D U P A 2
F15' F 0.8532(6) 0.3635(6) 0.2151(9) 0.057(3) Uani 0.258(15) 1 d D U P A 2
F16' F 0.9056(13) 0.3914(8) 0.3169(8) 0.060(3) Uani 0.258(15) 1 d D U P A 2
F21 F 0.23070(10) 0.62506(7) 0.52440(7) 0.0638(5) Uani 1 1 d . . . . .
F22 F 0.15123(10) 0.56577(5) 0.46872(9) 0.0548(4) Uani 1 1 d . . . . .
F23 F 0.16394(11) 0.63759(6) 0.42280(8) 0.0639(5) Uani 1 1 d . . . . .
F24 F 0.93606(9) 0.57111(7) 0.51387(7) 0.0630(5) Uani 1 1 d . . . . .
F25 F 0.93181(9) 0.59415(5) 0.41049(7) 0.0443(3) Uani 1 1 d . . . . .
F26 F 0.92003(9) 0.51464(5) 0.43564(7) 0.0448(3) Uani 1 1 d . . . . .
F31 F 0.14280(8) 0.64323(5) 0.11239(7) 0.0400(3) Uani 1 1 d . . . . .
F32 F 0.09073(8) 0.56779(4) 0.12987(7) 0.0413(3) Uani 1 1 d . . . . .
F33 F 0.10002(8) 0.62333(5) 0.20846(6) 0.0393(3) Uani 1 1 d . . . . .
F34 F 0.85597(9) 0.62980(5) 0.13394(7) 0.0447(3) Uani 1 1 d . . . . .
F35 F 0.86472(10) 0.54780(6) 0.13687(9) 0.0607(5) Uani 1 1 d . . . . .
F36 F 0.88414(9) 0.59154(6) 0.22831(7) 0.0483(3) Uani 1 1 d . . . . .
Cu2 Cu -0.36713(2) 0.30112(2) 0.03582(2) 0.02287(7) Uani 1 1 d . . . . .
C2 C -0.50025(14) 0.30903(8) 0.03004(12) 0.0336(5) Uani 1 1 d . . . . .
O22 O -0.58245(11) 0.31678(7) 0.02625(12) 0.0605(5) Uani 1 1 d . . . . .
C43 C -0.30240(14) 0.23986(7) -0.08865(9) 0.0237(4) Uani 1 1 d . . . . .
C44 C -0.21359(14) 0.22513(7) -0.11061(9) 0.0254(4) Uani 1 1 d . . . . .
H44 H -0.2051 0.2062 -0.1501 0.030 Uiso 1 1 calc R U . . .
C45 C -0.14024(13) 0.24415(6) -0.06200(9) 0.0221(4) Uani 1 1 d . . . . .
C53 C -0.28019(14) 0.23888(7) 0.16738(10) 0.0250(4) Uani 1 1 d . . . . .
C54 C -0.18657(14) 0.22660(7) 0.20140(10) 0.0265(4) Uani 1 1 d . . . . .
H54 H -0.1716 0.2064 0.2410 0.032 Uiso 1 1 calc R U . . .
C55 C -0.12014(13) 0.25046(7) 0.16464(9) 0.0229(4) Uani 1 1 d . . . . .
C63 C -0.28899(13) 0.41540(7) 0.03582(9) 0.0209(3) Uani 1 1 d . . . . .
C64 C -0.19773(13) 0.44046(7) 0.04066(9) 0.0232(4) Uani 1 1 d . . . . .
H64 H -0.1860 0.4762 0.0411 0.028 Uiso 1 1 calc R U . . .
C65 C -0.12777(13) 0.40155(7) 0.04464(9) 0.0206(3) Uani 1 1 d . . . . .
C431 C -0.40675(14) 0.22642(7) -0.11715(10) 0.0276(4) Uani 1 1 d . . . . .
C451 C -0.03110(13) 0.23738(6) -0.05569(9) 0.0223(4) Uani 1 1 d . . . . .
C452 C 0.02194(14) 0.25388(7) -0.10692(10) 0.0267(4) Uani 1 1 d . . . . .
H452 H -0.0120 0.2705 -0.1457 0.032 Uiso 1 1 calc R U . . .
C453 C 0.12397(15) 0.24618(7) -0.10148(10) 0.0287(4) Uani 1 1 d . . . . .
H453 H 0.1599 0.2574 -0.1365 0.034 Uiso 1 1 calc R U . . .
C454 C 0.17354(14) 0.22202(7) -0.04467(10) 0.0256(4) Uani 1 1 d . . . . .
C455 C 0.12145(14) 0.20541(7) 0.00646(10) 0.0274(4) Uani 1 1 d . . . . .
H455 H 0.1556 0.1889 0.0453 0.033 Uiso 1 1 calc R U . . .
C456 C 0.01966(14) 0.21296(7) 0.00085(10) 0.0269(4) Uani 1 1 d . . . . .
H456 H -0.0160 0.2014 0.0358 0.032 Uiso 1 1 calc R U . . .
C457 C 0.28323(15) 0.21106(8) -0.03895(11) 0.0319(4) Uani 1 1 d . . . . .
C531 C -0.37980(15) 0.22181(8) 0.18256(11) 0.0327(4) Uani 1 1 d . . . . .
C551 C -0.01039(13) 0.25067(7) 0.17631(9) 0.0229(4) Uani 1 1 d . . . . .
C552 C 0.04076(14) 0.20511(7) 0.19310(9) 0.0260(4) Uani 1 1 d . . . . .
H552 H 0.0047 0.1746 0.1984 0.031 Uiso 1 1 calc R U . . .
C553 C 0.14387(14) 0.20433(7) 0.20199(9) 0.0263(4) Uani 1 1 d . . . . .
H553 H 0.1785 0.1734 0.2141 0.032 Uiso 1 1 calc R U . . .
C554 C 0.19678(13) 0.24866(7) 0.19330(9) 0.0255(4) Uani 1 1 d . . . . .
C555 C 0.14684(13) 0.29437(7) 0.17780(9) 0.0250(4) Uani 1 1 d . . . . .
H555 H 0.1832 0.3248 0.1722 0.030 Uiso 1 1 calc R U . . .
C556 C 0.04386(13) 0.29536(7) 0.17049(9) 0.0245(4) Uani 1 1 d . . . . .
H556 H 0.0097 0.3268 0.1614 0.029 Uiso 1 1 calc R U . . .
C557 C 0.30870(14) 0.24783(7) 0.20358(10) 0.0295(4) Uani 1 1 d . . . . .
C631 C -0.39113(13) 0.43783(7) 0.03075(9) 0.0231(4) Uani 1 1 d . . . . .
C651 C -0.01807(12) 0.40712(7) 0.05382(9) 0.0210(3) Uani 1 1 d . . . . .
C652 C 0.02432(13) 0.44272(7) 0.10129(10) 0.0255(4) Uani 1 1 d . . . . .
H652 H -0.0173 0.4622 0.1263 0.031 Uiso 1 1 calc R U . . .
C653 C 0.12692(14) 0.44986(7) 0.11220(10) 0.0265(4) Uani 1 1 d . . . . .
H653 H 0.1554 0.4741 0.1447 0.032 Uiso 1 1 calc R U . . .
C654 C 0.18736(13) 0.42162(7) 0.07570(10) 0.0246(4) Uani 1 1 d . . . . .
C655 C 0.14613(13) 0.38633(7) 0.02791(10) 0.0264(4) Uani 1 1 d . . . . .
H655 H 0.1881 0.3670 0.0030 0.032 Uiso 1 1 calc R U . . .
C656 C 0.04393(13) 0.37928(7) 0.01664(9) 0.0244(4) Uani 1 1 d . . . . .
H656 H 0.0158 0.3554 -0.0165 0.029 Uiso 1 1 calc R U . . .
C657 C 0.29842(14) 0.42794(8) 0.08901(11) 0.0315(4) Uani 1 1 d . . . . .
B2 B -0.13971(14) 0.30022(7) 0.04818(10) 0.0201(4) Uani 1 1 d . . . . .
H2 H -0.0606(15) 0.2980(8) 0.0519(10) 0.024 Uiso 1 1 d . U . . .
N41 N -0.18593(10) 0.26937(5) -0.01479(7) 0.0205(3) Uani 1 1 d . . . . .
N42 N -0.28669(11) 0.26669(6) -0.03139(8) 0.0221(3) Uani 1 1 d . . . . .
N51 N -0.17422(10) 0.27530(6) 0.11178(7) 0.0208(3) Uani 1 1 d . . . . .
N52 N -0.27350(11) 0.26823(6) 0.11386(8) 0.0224(3) Uani 1 1 d . . . . .
N61 N -0.17737(10) 0.35627(5) 0.04203(7) 0.0193(3) Uani 1 1 d . . . . .
N62 N -0.27764(10) 0.36481(6) 0.03697(7) 0.0207(3) Uani 1 1 d . . . . .
F41 F -0.41037(10) 0.20581(6) -0.17817(7) 0.0542(4) Uani 1 1 d . . . . .
F42 F -0.46738(9) 0.26664(4) -0.12274(7) 0.0380(3) Uani 1 1 d . . . . .
F43 F -0.44748(9) 0.19285(5) -0.07881(8) 0.0501(4) Uani 1 1 d . . . . .
F44 F 0.32930(9) 0.24079(6) -0.07924(7) 0.0486(3) Uani 1 1 d . . . . .
F45 F 0.30151(9) 0.16265(5) -0.05512(8) 0.0496(4) Uani 1 1 d . . . . .
F46 F 0.32939(9) 0.21727(5) 0.02405(6) 0.0438(3) Uani 1 1 d . . . . .
F51 F -0.37249(10) 0.19879(6) 0.24280(8) 0.0541(4) Uani 1 1 d . . . . .
F52 F -0.44367(8) 0.26045(5) 0.18378(7) 0.0381(3) Uani 1 1 d . . . . .
F53 F -0.42270(11) 0.18905(6) 0.13675(9) 0.0628(5) Uani 1 1 d . . . . .
F54 F 0.34531(9) 0.20411(5) 0.18264(7) 0.0428(3) Uani 1 1 d . . . . .
F55 F 0.34576(9) 0.25225(5) 0.26926(6) 0.0426(3) Uani 1 1 d . . . . .
F56 F 0.34780(9) 0.28581(5) 0.17158(8) 0.0494(4) Uani 1 1 d . . . . .
F61 F -0.38801(8) 0.48843(4) 0.02799(7) 0.0393(3) Uani 1 1 d . . . . .
F62 F -0.43651(8) 0.42562(5) 0.08445(6) 0.0330(3) Uani 1 1 d . . . . .
F63 F -0.45122(8) 0.42136(5) -0.02363(6) 0.0358(3) Uani 1 1 d . . . . .
F64 F 0.32574(9) 0.47377(6) 0.11340(9) 0.0603(4) Uani 1 1 d . . . . .
F65 F 0.34170(8) 0.42132(5) 0.03361(7) 0.0404(3) Uani 1 1 d . . . . .
F66 F 0.34020(9) 0.39329(6) 0.13343(8) 0.0577(4) Uani 1 1 d . . . . .

loop_
_atom_site_aniso_label
_atom_site_aniso_U_11
_atom_site_aniso_U_22
_atom_site_aniso_U_33
_atom_site_aniso_U_23
_atom_site_aniso_U_13
_atom_site_aniso_U_12
Cu1 0.01489(13) 0.02582(14) 0.02410(14) -0.00039(10) 0.00459(10) -0.00018(10)
C1 0.0240(10) 0.0355(10) 0.0304(10) 0.0018(8) 0.0066(8) 0.0010(8)
O11 0.0206(7) 0.0622(11) 0.0619(11) 0.0040(9) 0.0084(7) -0.0023(7)
C13 0.0217(8) 0.0228(9) 0.0230(9) 0.0002(7) 0.0049(7) -0.0038(7)
C14 0.0245(9) 0.0201(8) 0.0287(9) 0.0003(7) 0.0057(7) -0.0008(7)
C15 0.0219(8) 0.0205(8) 0.0201(8) -0.0004(7) 0.0045(6) 0.0015(7)
C23 0.0240(9) 0.0216(8) 0.0227(9) -0.0001(7) 0.0065(7) 0.0013(7)
C24 0.0253(9) 0.0228(9) 0.0231(9) -0.0024(7) 0.0028(7) -0.0005(7)
C25 0.0209(8) 0.0177(8) 0.0225(8) 0.0014(7) 0.0021(7) -0.0021(6)
C33 0.0189(8) 0.0196(8) 0.0217(8) -0.0018(7) 0.0021(6) 0.0013(6)
C34 0.0214(8) 0.0219(8) 0.0214(8) 0.0005(7) 0.0042(7) 0.0001(7)
C35 0.0199(8) 0.0193(8) 0.0197(8) -0.0020(6) 0.0050(6) -0.0009(6)
C131 0.0248(9) 0.0290(10) 0.0252(9) -0.0010(7) 0.0036(7) -0.0059(7)
C151 0.0197(8) 0.0184(8) 0.0237(8) 0.0027(7) 0.0048(7) 0.0019(6)
C152 0.0249(9) 0.0218(9) 0.0260(9) -0.0014(7) 0.0036(7) 0.0015(7)
C153 0.0276(9) 0.0252(9) 0.0291(10) -0.0030(7) 0.0088(7) 0.0031(7)
C154 0.0237(9) 0.0211(9) 0.0361(10) 0.0021(8) 0.0096(8) 0.0023(7)
C155 0.0214(9) 0.0257(9) 0.0327(10) -0.0016(8) 0.0012(7) 0.0014(7)
C156 0.0250(9) 0.0233(9) 0.0245(9) -0.0024(7) 0.0042(7) 0.0024(7)
C231 0.0270(9) 0.0286(9) 0.0284(9) -0.0029(8) 0.0081(7) 0.0051(8)
C251 0.0193(8) 0.0194(8) 0.0225(8) -0.0018(7) 0.0018(6) -0.0027(6)
C252 0.0255(9) 0.0271(9) 0.0213(9) 0.0003(7) 0.0031(7) -0.0023(7)
C253 0.0255(9) 0.0302(10) 0.0236(9) 0.0002(7) -0.0018(7) 0.0012(8)
C254 0.0205(9) 0.0298(10) 0.0297(10) -0.0049(8) 0.0026(7) -0.0015(7)
C255 0.0247(9) 0.0329(10) 0.0272(10) 0.0017(8) 0.0052(7) -0.0073(8)
C256 0.0247(9) 0.0264(9) 0.0246(9) 0.0046(7) -0.0005(7) -0.0048(7)
C257 0.0262(10) 0.0460(12) 0.0335(11) -0.0044(9) 0.0047(8) 0.0028(9)
C331 0.0213(8) 0.0215(8) 0.0254(9) 0.0003(7) 0.0017(7) 0.0017(7)
C351 0.0175(8) 0.0231(8) 0.0170(8) -0.0003(6) 0.0040(6) -0.0001(6)
C352 0.0221(9) 0.0209(9) 0.0311(10) 0.0026(7) 0.0052(7) 0.0020(7)
C353 0.0242(9) 0.0218(9) 0.0343(10) 0.0016(7) 0.0065(7) -0.0039(7)
C354 0.0208(9) 0.0285(9) 0.0241(9) -0.0010(7) 0.0065(7) -0.0003(7)
C355 0.0243(9) 0.0237(9) 0.0298(9) -0.0001(7) 0.0093(7) 0.0039(7)
C356 0.0251(9) 0.0201(8) 0.0262(9) -0.0007(7) 0.0095(7) -0.0011(7)
C357 0.0260(10) 0.0311(10) 0.0382(11) -0.0024(8) 0.0104(8) 0.0001(8)
B1 0.0164(9) 0.0206(9) 0.0200(9) -0.0003(7) 0.0039(7) -0.0005(7)
N11 0.0153(7) 0.0207(7) 0.0210(7) 0.0000(5) 0.0048(5) 0.0003(5)
N12 0.0164(7) 0.0232(7) 0.0231(7) 0.0000(6) 0.0050(5) -0.0021(6)
N21 0.0149(6) 0.0211(7) 0.0208(7) 0.0003(6) 0.0035(5) 0.0004(5)
N22 0.0170(7) 0.0231(7) 0.0240(7) -0.0013(6) 0.0061(6) 0.0021(6)
N31 0.0144(6) 0.0211(7) 0.0216(7) -0.0004(6) 0.0038(5) -0.0003(5)
N32 0.0153(7) 0.0223(7) 0.0218(7) -0.0002(6) 0.0023(5) 0.0009(5)
F11 0.0358(6) 0.0272(6) 0.0433(7) 0.0019(5) 0.0046(5) -0.0120(5)
F12 0.0242(5) 0.0411(7) 0.0344(6) 0.0027(5) -0.0017(5) -0.0068(5)
F13 0.0280(6) 0.0505(7) 0.0350(6) -0.0099(5) 0.0140(5) -0.0136(5)
C157 0.0252(10) 0.0346(11) 0.0486(12) -0.0034(9) 0.0114(9) 0.0010(8)
F14 0.0328(11) 0.0420(14) 0.103(3) -0.0186(17) 0.0281(16) 0.0062(10)
F15 0.0219(12) 0.064(2) 0.0581(16) -0.0064(16) 0.0048(10) 0.0054(16)
F16 0.0367(15) 0.097(4) 0.054(2) 0.029(3) 0.0237(15) 0.008(2)
C15' 0.0252(10) 0.0346(11) 0.0486(12) -0.0034(9) 0.0114(9) 0.0010(8)
F14' 0.038(4) 0.057(5) 0.089(8) -0.004(5) 0.039(5) -0.007(4)
F15' 0.032(3) 0.056(5) 0.087(7) -0.039(5) 0.024(4) -0.002(3)
F16' 0.026(4) 0.094(8) 0.061(6) 0.034(6) 0.010(4) 0.023(6)
F21 0.0403(8) 0.1058(13) 0.0473(8) -0.0429(9) 0.0129(6) 0.0067(8)
F22 0.0358(7) 0.0428(8) 0.0938(12) -0.0091(7) 0.0378(7) -0.0030(6)
F23 0.0571(9) 0.0754(10) 0.0663(10) 0.0351(8) 0.0340(8) 0.0455(8)
F24 0.0214(6) 0.1231(15) 0.0425(8) -0.0201(8) -0.0025(5) 0.0050(7)
F25 0.0226(6) 0.0461(7) 0.0662(9) 0.0034(6) 0.0128(6) -0.0039(5)
F26 0.0343(7) 0.0434(7) 0.0591(8) 0.0066(6) 0.0149(6) 0.0123(6)
F31 0.0274(6) 0.0423(7) 0.0492(7) 0.0220(6) 0.0019(5) 0.0063(5)
F32 0.0252(6) 0.0290(6) 0.0643(8) -0.0107(6) -0.0134(5) 0.0000(5)
F33 0.0240(6) 0.0580(8) 0.0364(6) -0.0070(6) 0.0054(5) 0.0136(5)
F34 0.0314(6) 0.0478(8) 0.0585(8) 0.0093(6) 0.0192(6) -0.0068(6)
F35 0.0317(7) 0.0496(8) 0.1079(13) -0.0365(8) 0.0350(8) -0.0069(6)
F36 0.0247(6) 0.0669(9) 0.0517(8) 0.0026(7) -0.0006(5) 0.0006(6)
Cu2 0.01536(13) 0.02480(14) 0.02855(15) -0.00191(11) 0.00341(10) 0.00060(10)
C2 0.0237(10) 0.0259(10) 0.0515(13) -0.0083(9) 0.0062(9) -0.0021(8)
O22 0.0206(8) 0.0418(9) 0.1192(17) -0.0192(10) 0.0104(9) 0.0000(7)
C43 0.0263(9) 0.0188(8) 0.0254(9) -0.0006(7) 0.0009(7) 0.0003(7)
C44 0.0299(9) 0.0229(9) 0.0238(9) -0.0034(7) 0.0051(7) 0.0014(7)
C45 0.0261(9) 0.0182(8) 0.0233(9) 0.0015(7) 0.0075(7) 0.0028(7)
C53 0.0252(9) 0.0218(9) 0.0294(9) 0.0002(7) 0.0089(7) 0.0008(7)
C54 0.0272(9) 0.0243(9) 0.0286(9) 0.0034(7) 0.0059(7) 0.0023(7)
C55 0.0232(9) 0.0212(8) 0.0243(9) -0.0007(7) 0.0031(7) 0.0032(7)
C63 0.0192(8) 0.0221(8) 0.0216(8) -0.0005(7) 0.0034(6) 0.0031(7)
C64 0.0208(8) 0.0213(8) 0.0278(9) -0.0003(7) 0.0042(7) 0.0005(7)
C65 0.0193(8) 0.0217(8) 0.0209(8) -0.0006(7) 0.0035(6) 0.0000(7)
C431 0.0303(10) 0.0216(9) 0.0290(10) -0.0014(7) -0.0031(8) -0.0006(7)
C451 0.0242(9) 0.0173(8) 0.0267(9) -0.0018(7) 0.0077(7) 0.0026(7)
C452 0.0304(10) 0.0250(9) 0.0261(9) 0.0039(7) 0.0093(7) 0.0063(7)
C453 0.0318(10) 0.0258(9) 0.0308(10) 0.0029(8) 0.0133(8) 0.0038(8)
C454 0.0254(9) 0.0209(9) 0.0314(10) -0.0039(7) 0.0075(7) 0.0015(7)
C455 0.0293(10) 0.0268(9) 0.0267(9) 0.0024(7) 0.0056(7) 0.0053(8)
C456 0.0299(10) 0.0250(9) 0.0277(9) 0.0037(7) 0.0106(8) 0.0041(7)
C457 0.0284(10) 0.0326(10) 0.0354(11) -0.0025(8) 0.0065(8) -0.0020(8)
C531 0.0292(10) 0.0310(10) 0.0403(11) 0.0024(9) 0.0132(8) -0.0016(8)
C551 0.0217(9) 0.0266(9) 0.0203(8) -0.0003(7) 0.0023(7) 0.0031(7)
C552 0.0269(9) 0.0248(9) 0.0264(9) 0.0024(7) 0.0040(7) 0.0022(7)
C553 0.0271(9) 0.0248(9) 0.0264(9) 0.0017(7) 0.0015(7) 0.0074(7)
C554 0.0228(9) 0.0304(10) 0.0227(9) -0.0016(7) 0.0010(7) 0.0037(7)
C555 0.0241(9) 0.0247(9) 0.0255(9) -0.0007(7) 0.0012(7) 0.0003(7)
C556 0.0249(9) 0.0229(9) 0.0248(9) -0.0010(7) 0.0001(7) 0.0031(7)
C557 0.0248(9) 0.0280(10) 0.0349(10) 0.0007(8) 0.0015(8) 0.0044(8)
C631 0.0214(8) 0.0234(9) 0.0248(9) -0.0004(7) 0.0044(7) 0.0040(7)
C651 0.0180(8) 0.0215(8) 0.0238(9) 0.0025(7) 0.0043(6) -0.0003(6)
C652 0.0237(9) 0.0214(9) 0.0320(10) -0.0037(7) 0.0060(7) -0.0002(7)
C653 0.0246(9) 0.0225(9) 0.0319(10) -0.0035(7) 0.0023(7) -0.0036(7)
C654 0.0186(8) 0.0245(9) 0.0304(9) 0.0025(7) 0.0025(7) -0.0021(7)
C655 0.0214(9) 0.0292(9) 0.0294(9) -0.0019(8) 0.0069(7) 0.0018(7)
C656 0.0215(9) 0.0270(9) 0.0247(9) -0.0044(7) 0.0032(7) -0.0012(7)
C657 0.0211(9) 0.0322(10) 0.0409(11) 0.0002(9) 0.0035(8) -0.0037(8)
B2 0.0164(9) 0.0210(9) 0.0233(10) -0.0015(7) 0.0043(7) 0.0019(7)
N41 0.0171(7) 0.0207(7) 0.0241(7) -0.0011(6) 0.0042(6) 0.0013(6)
N42 0.0176(7) 0.0220(7) 0.0262(8) -0.0011(6) 0.0010(6) 0.0009(6)
N51 0.0156(7) 0.0224(7) 0.0246(7) -0.0004(6) 0.0039(6) 0.0020(6)
N52 0.0170(7) 0.0237(7) 0.0274(8) -0.0011(6) 0.0059(6) 0.0005(6)
N61 0.0144(6) 0.0208(7) 0.0229(7) -0.0016(6) 0.0032(5) 0.0014(5)
N62 0.0145(7) 0.0230(7) 0.0247(7) -0.0012(6) 0.0035(5) 0.0023(5)
F41 0.0458(8) 0.0682(10) 0.0456(8) -0.0301(7) -0.0049(6) -0.0053(7)
F42 0.0294(6) 0.0296(6) 0.0508(7) 0.0002(5) -0.0103(5) 0.0040(5)
F43 0.0332(7) 0.0456(8) 0.0669(9) 0.0262(7) -0.0097(6) -0.0136(6)
F44 0.0277(6) 0.0679(9) 0.0528(8) 0.0169(7) 0.0151(6) -0.0009(6)
F45 0.0295(6) 0.0427(7) 0.0746(10) -0.0167(7) 0.0002(6) 0.0130(6)
F46 0.0306(6) 0.0596(8) 0.0398(7) -0.0020(6) -0.0009(5) -0.0059(6)
F51 0.0411(7) 0.0599(9) 0.0664(9) 0.0358(7) 0.0253(7) 0.0079(6)
F52 0.0248(6) 0.0424(7) 0.0494(7) 0.0064(6) 0.0140(5) 0.0045(5)
F53 0.0477(8) 0.0609(9) 0.0857(11) -0.0333(8) 0.0307(8) -0.0321(7)
F54 0.0266(6) 0.0397(7) 0.0619(8) -0.0124(6) 0.0050(6) 0.0089(5)
F55 0.0297(6) 0.0516(8) 0.0423(7) -0.0060(6) -0.0104(5) 0.0035(6)
F56 0.0251(6) 0.0473(8) 0.0772(10) 0.0218(7) 0.0112(6) 0.0027(5)
F61 0.0283(6) 0.0239(6) 0.0664(8) 0.0051(6) 0.0088(6) 0.0086(5)
F62 0.0248(5) 0.0457(7) 0.0306(6) 0.0045(5) 0.0109(4) 0.0098(5)
F63 0.0227(5) 0.0534(7) 0.0297(6) -0.0090(5) -0.0025(4) 0.0119(5)
F64 0.0265(6) 0.0534(9) 0.1011(12) -0.0394(8) 0.0093(7) -0.0149(6)
F65 0.0222(6) 0.0480(7) 0.0529(8) 0.0001(6) 0.0123(5) -0.0044(5)
F66 0.0254(6) 0.0824(11) 0.0615(9) 0.0315(8) -0.0077(6) -0.0005(7)

loop_
_atom_type_symbol
_atom_type_description
_atom_type_scat_dispersion_real
_atom_type_scat_dispersion_imag
_atom_type_scat_source
C C 0.0181 0.0091 'International Tables Vol C Tables 4.2.6.8 and 6.1.1.4'
H H 0.0000 0.0000 'International Tables Vol C Tables 4.2.6.8 and 6.1.1.4'
B B 0.0090 0.0039 'International Tables Vol C Tables 4.2.6.8 and 6.1.1.4'
N N 0.0311 0.0180 'International Tables Vol C Tables 4.2.6.8 and 6.1.1.4'
O O 0.0492 0.0322 'International Tables Vol C Tables 4.2.6.8 and 6.1.1.4'
F F 0.0727 0.0534 'International Tables Vol C Tables 4.2.6.8 and 6.1.1.4'
Cu Cu -1.9646 0.5888 'International Tables Vol C Tables 4.2.6.8 and 6.1.1.4'

loop_
_geom_angle_atom_site_label_1
_geom_angle_atom_site_label_2
_geom_angle_atom_site_label_3
_geom_angle
C1 Cu1 N22 129.95(8)
C1 Cu1 N32 126.11(7)
N22 Cu1 N32 88.85(6)
C1 Cu1 N12 118.66(8)
N22 Cu1 N12 90.60(6)
N32 Cu1 N12 91.85(6)
O11 C1 Cu1 176.0(2)
N12 C13 C14 111.56(15)
N12 C13 C131 119.60(16)
C14 C13 C131 128.83(17)
C15 C14 C13 104.64(16)
C15 C14 H14 127.7
C13 C14 H14 127.7
N11 C15 C14 107.63(15)
N11 C15 C151 124.26(15)
C14 C15 C151 128.06(16)
N22 C23 C24 111.52(16)
N22 C23 C231 119.96(16)
C24 C23 C231 128.48(17)
C25 C24 C23 104.51(15)
C25 C24 H24 127.7
C23 C24 H24 127.7
N21 C25 C24 108.14(15)
N21 C25 C251 123.40(15)
C24 C25 C251 128.45(16)
N32 C33 C34 111.87(15)
N32 C33 C331 120.36(15)
C34 C33 C331 127.77(16)
C35 C34 C33 104.15(15)
C35 C34 H34 127.9
C33 C34 H34 127.9
N31 C35 C34 108.16(15)
N31 C35 C351 124.03(15)
C34 C35 C351 127.81(16)
F13 C131 F11 107.51(15)
F13 C131 F12 106.50(15)
F11 C131 F12 106.86(14)
F13 C131 C13 112.87(15)
F11 C131 C13 110.86(16)
F12 C131 C13 111.92(15)
C152 C151 C156 119.05(16)
C152 C151 C15 118.35(16)
C156 C151 C15 122.58(16)
C153 C152 C151 120.72(17)
C153 C152 H152 119.6
C151 C152 H152 119.6
C152 C153 C154 119.51(17)
C152 C153 H153 120.2
C154 C153 H153 120.2
C155 C154 C153 120.57(17)
C155 C154 C157 120.20(18)
C153 C154 C157 119.21(18)
C156 C155 C154 119.85(17)
C156 C155 H155 120.1
C154 C155 H155 120.1
C155 C156 C151 120.29(17)
C155 C156 H156 119.9
C151 C156 H156 119.9
F21 C231 F23 107.69(17)
F21 C231 F22 106.68(17)
F23 C231 F22 105.49(17)
F21 C231 C23 111.47(16)
F23 C231 C23 112.34(16)
F22 C231 C23 112.78(15)
C256 C251 C252 119.20(16)
C256 C251 C25 121.35(16)
C252 C251 C25 119.44(16)
C253 C252 C251 120.39(17)
C253 C252 H252 119.8
C251 C252 H252 119.8
C254 C253 C252 119.79(17)
C254 C253 H253 120.1
C252 C253 H253 120.1
C253 C254 C255 120.29(17)
C253 C254 C257 119.60(17)
C255 C254 C257 120.09(18)
C256 C255 C254 119.88(17)
C256 C255 H255 120.1
C254 C255 H255 120.1
C255 C256 C251 120.43(17)
C255 C256 H256 119.8
C251 C256 H256 119.8
F24 C257 F26 107.00(18)
F24 C257 F25 106.67(18)
F26 C257 F25 106.46(17)
F24 C257 C254 112.70(17)
F26 C257 C254 111.47(17)
F25 C257 C254 112.14(17)
F31 C331 F32 107.09(15)
F31 C331 F33 106.66(15)
F32 C331 F33 105.76(15)
F31 C331 C33 110.94(15)
F32 C331 C33 113.33(14)
F33 C331 C33 112.63(14)
C356 C351 C352 119.13(16)
C356 C351 C35 122.24(15)
C352 C351 C35 118.58(15)
C353 C352 C351 120.52(16)
C353 C352 H352 119.7
C351 C352 H352 119.7
C354 C353 C352 119.75(17)
C354 C353 H353 120.1
C352 C353 H353 120.1
C353 C354 C355 120.45(16)
C353 C354 C357 119.58(17)
C355 C354 C357 119.87(17)
C356 C355 C354 119.72(17)
C356 C355 H355 120.1
C354 C355 H355 120.1
C355 C356 C351 120.40(16)
C355 C356 H356 119.8
C351 C356 H356 119.8
F35 C357 F34 107.90(17)
F35 C357 F36 106.49(17)
F34 C357 F36 104.10(16)
F35 C357 C354 113.37(16)
F34 C357 C354 112.99(16)
F36 C357 C354 111.38(16)
N11 B1 N31 109.22(13)
N11 B1 N21 108.58(14)
N31 B1 N21 109.01(14)
N11 B1 H1 110.6(11)
N31 B1 H1 109.1(11)
N21 B1 H1 110.3(11)
N12 N11 C15 110.20(14)
N12 N11 B1 118.81(13)
C15 N11 B1 130.80(14)
C13 N12 N11 105.96(14)
C13 N12 Cu1 137.54(12)
N11 N12 Cu1 115.95(10)
C25 N21 N22 109.71(14)
C25 N21 B1 130.24(14)
N22 N21 B1 119.95(13)
C23 N22 N21 106.10(14)
C23 N22 Cu1 138.34(12)
N21 N22 Cu1 114.90(11)
C35 N31 N32 109.95(13)
C35 N31 B1 129.81(14)
N32 N31 B1 119.69(13)
C33 N32 N31 105.86(14)
C33 N32 Cu1 138.58(12)
N31 N32 Cu1 115.23(10)
F16 C157 F14 109.0(4)
F16 C157 F15 105.7(4)
F14 C157 F15 103.5(3)
F16 C157 C154 114.0(4)
F14 C157 C154 111.4(2)
F15 C157 C154 112.5(3)
C2 Cu2 N42 128.68(8)
C2 Cu2 N52 127.21(8)
N42 Cu2 N52 89.02(6)
C2 Cu2 N62 119.31(7)
N42 Cu2 N62 89.95(6)
N52 Cu2 N62 91.66(6)
O22 C2 Cu2 176.20(19)
N42 C43 C44 111.83(16)
N42 C43 C431 118.92(16)
C44 C43 C431 129.07(17)
C45 C44 C43 104.44(16)
C45 C44 H44 127.8
C43 C44 H44 127.8
N41 C45 C44 107.93(15)
N41 C45 C451 122.77(16)
C44 C45 C451 129.19(16)
N52 C53 C54 111.61(16)
N52 C53 C531 119.93(17)
C54 C53 C531 128.41(18)
C55 C54 C53 104.60(16)
C55 C54 H54 127.7
C53 C54 H54 127.7
N51 C55 C54 107.76(15)
N51 C55 C551 123.01(16)
C54 C55 C551 129.23(16)
N62 C63 C64 111.60(15)
N62 C63 C631 119.69(15)
C64 C63 C631 128.71(16)
C65 C64 C63 104.57(15)
C65 C64 H64 127.7
C63 C64 H64 127.7
N61 C65 C64 107.94(15)
N61 C65 C651 124.97(15)
C64 C65 C651 127.01(16)
F41 C431 F42 107.42(16)
F41 C431 F43 106.96(16)
F42 C431 F43 105.73(16)
F41 C431 C43 111.16(17)
F42 C431 C43 112.78(15)
F43 C431 C43 112.41(15)
C456 C451 C452 119.22(17)
C456 C451 C45 120.14(16)
C452 C451 C45 120.61(16)
C453 C452 C451 120.30(17)
C453 C452 H452 119.9
C451 C452 H452 119.9
C452 C453 C454 119.78(17)
C452 C453 H453 120.1
C454 C453 H453 120.1
C455 C454 C453 120.34(17)
C455 C454 C457 118.74(17)
C453 C454 C457 120.85(17)
C456 C455 C454 119.81(17)
C456 C455 H455 120.1
C454 C455 H455 120.1
C455 C456 C451 120.55(17)
C455 C456 H456 119.7
C451 C456 H456 119.7
F44 C457 F46 107.37(16)
F44 C457 F45 106.88(17)
F46 C457 F45 105.28(17)
F44 C457 C454 112.43(17)
F46 C457 C454 112.35(17)
F45 C457 C454 112.07(16)
F53 C531 F52 106.14(17)
F53 C531 F51 107.44(18)
F52 C531 F51 107.17(16)
F53 C531 C53 112.17(17)
F52 C531 C53 112.54(16)
F51 C531 C53 111.05(17)
C556 C551 C552 119.12(16)
C556 C551 C55 121.44(16)
C552 C551 C55 119.44(16)
C553 C552 C551 120.15(17)
C553 C552 H552 119.9
C551 C552 H552 119.9
C552 C553 C554 120.07(17)
C552 C553 H553 120.0
C554 C553 H553 120.0
C553 C554 C555 120.31(17)
C553 C554 C557 119.98(17)
C555 C554 C557 119.66(17)
C556 C555 C554 119.57(17)
C556 C555 H555 120.2
C554 C555 H555 120.2
C555 C556 C551 120.70(17)
C555 C556 H556 119.7
C551 C556 H556 119.7
F56 C557 F54 107.56(17)
F56 C557 F55 106.44(16)
F54 C557 F55 105.86(15)
F56 C557 C554 112.57(16)
F54 C557 C554 112.33(16)
F55 C557 C554 111.65(16)
F61 C631 F63 107.93(15)
F61 C631 F62 106.93(15)
F63 C631 F62 106.02(14)
F61 C631 C63 111.16(15)
F63 C631 C63 112.63(14)
F62 C631 C63 111.84(14)
C652 C651 C656 119.12(16)
C652 C651 C65 117.63(16)
C656 C651 C65 123.24(16)
C653 C652 C651 120.45(17)
C653 C652 H652 119.8
C651 C652 H652 119.8
C654 C653 C652 119.79(17)
C654 C653 H653 120.1
C652 C653 H653 120.1
C653 C654 C655 120.39(16)
C653 C654 C657 119.94(17)
C655 C654 C657 119.65(17)
C656 C655 C654 120.02(17)
C656 C655 H655 120.0
C654 C655 H655 120.0
C655 C656 C651 120.23(17)
C655 C656 H656 119.9
C651 C656 H656 119.9
F64 C657 F65 106.83(17)
F64 C657 F66 107.33(18)
F65 C657 F66 105.49(17)
F64 C657 C654 112.78(17)
F65 C657 C654 112.50(17)
F66 C657 C654 111.46(16)
N41 B2 N61 109.62(14)
N41 B2 N51 108.02(14)
N61 B2 N51 109.22(14)
N41 B2 H2 108.7(11)
N61 B2 H2 111.9(11)
N51 B2 H2 109.4(11)
N42 N41 C45 109.91(14)
N42 N41 B2 120.31(14)
C45 N41 B2 129.72(14)
C43 N42 N41 105.89(14)
C43 N42 Cu2 139.07(12)
N41 N42 Cu2 115.01(11)
N52 N51 C55 109.88(14)
N52 N51 B2 119.27(14)
C55 N51 B2 129.91(14)
C53 N52 N51 106.14(14)
C53 N52 Cu2 138.37(12)
N51 N52 Cu2 115.42(11)
C65 N61 N62 109.94(14)
C65 N61 B2 131.71(14)
N62 N61 B2 118.22(13)
C63 N62 N61 105.95(14)
C63 N62 Cu2 137.54(12)
N61 N62 Cu2 116.48(11)

loop_
_geom_bond_atom_site_label_1
_geom_bond_atom_site_label_2
_geom_bond_distance
Cu1 C1 1.7998(19)
Cu1 N22 2.0496(15)
Cu1 N32 2.0505(15)
Cu1 N12 2.0642(15)
C1 O11 1.124(2)
C13 N12 1.332(2)
C13 C14 1.390(2)
C13 C131 1.492(2)
C14 C15 1.382(2)
C14 H14 0.9500
C15 N11 1.363(2)
C15 C151 1.473(2)
C23 N22 1.334(2)
C23 C24 1.390(2)
C23 C231 1.493(2)
C24 C25 1.382(3)
C24 H24 0.9500
C25 N21 1.362(2)
C25 C251 1.476(2)
C33 N32 1.333(2)
C33 C34 1.391(2)
C33 C331 1.489(2)
C34 C35 1.386(2)
C34 H34 0.9500
C35 N31 1.360(2)
C35 C351 1.475(2)
C131 F13 1.333(2)
C131 F11 1.338(2)
C131 F12 1.345(2)
C151 C152 1.397(2)
C151 C156 1.400(2)
C152 C153 1.383(3)
C152 H152 0.9500
C153 C154 1.389(3)
C153 H153 0.9500
C154 C155 1.388(3)
C154 C157 1.494(3)
C155 C156 1.384(3)
C155 H155 0.9500
C156 H156 0.9500
C231 F21 1.312(2)
C231 F23 1.324(2)
C231 F22 1.325(2)
C251 C256 1.393(3)
C251 C252 1.397(2)
C252 C253 1.386(3)
C252 H252 0.9500
C253 C254 1.385(3)
C253 H253 0.9500
C254 C255 1.391(3)
C254 C257 1.501(3)
C255 C256 1.382(3)
C255 H255 0.9500
C256 H256 0.9500
C257 F24 1.321(2)
C257 F26 1.339(3)
C257 F25 1.347(3)
C331 F31 1.330(2)
C331 F32 1.332(2)
C331 F33 1.337(2)
C351 C356 1.393(2)
C351 C352 1.395(2)
C352 C353 1.385(3)
C352 H352 0.9500
C353 C354 1.381(3)
C353 H353 0.9500
C354 C355 1.391(3)
C354 C357 1.496(2)
C355 C356 1.384(2)
C355 H355 0.9500
C356 H356 0.9500
C357 F35 1.320(2)
C357 F34 1.339(2)
C357 F36 1.349(2)
B1 N11 1.548(2)
B1 N31 1.553(2)
B1 N21 1.557(2)
B1 H1 1.05(2)
N11 N12 1.3571(19)
N21 N22 1.3623(19)
N31 N32 1.3625(19)
C157 F16 1.307(6)
C157 F14 1.344(3)
C157 F15 1.350(5)
Cu2 C2 1.802(2)
Cu2 N42 2.0470(15)
Cu2 N52 2.0578(15)
Cu2 N62 2.0591(15)
C2 O22 1.124(2)
C43 N42 1.333(2)
C43 C44 1.389(3)
C43 C431 1.492(2)
C44 C45 1.383(3)
C44 H44 0.9500
C45 N41 1.365(2)
C45 C451 1.477(2)
C53 N52 1.328(2)
C53 C54 1.392(3)
C53 C531 1.490(3)
C54 C55 1.384(3)
C54 H54 0.9500
C55 N51 1.364(2)
C55 C551 1.473(2)
C63 N62 1.333(2)
C63 C64 1.391(2)
C63 C631 1.493(2)
C64 C65 1.386(2)
C64 H64 0.9500
C65 N61 1.360(2)
C65 C651 1.479(2)
C431 F41 1.326(2)
C431 F42 1.330(2)
C431 F43 1.332(2)
C451 C456 1.393(3)
C451 C452 1.395(3)
C452 C453 1.386(3)
C452 H452 0.9500
C453 C454 1.388(3)
C453 H453 0.9500
C454 C455 1.386(3)
C454 C457 1.502(3)
C455 C456 1.382(3)
C455 H455 0.9500
C456 H456 0.9500
C457 F44 1.333(2)
C457 F46 1.335(2)
C457 F45 1.339(2)
C531 F53 1.328(2)
C531 F52 1.333(2)
C531 F51 1.335(2)
C551 C556 1.394(3)
C551 C552 1.397(2)
C552 C553 1.383(3)
C552 H552 0.9500
C553 C554 1.387(3)
C553 H553 0.9500
C554 C555 1.388(3)
C554 C557 1.502(3)
C555 C556 1.383(3)
C555 H555 0.9500
C556 H556 0.9500
C557 F56 1.329(2)
C557 F54 1.336(2)
C557 F55 1.342(2)
C631 F61 1.326(2)
C631 F63 1.336(2)
C631 F62 1.343(2)
C651 C652 1.395(2)
C651 C656 1.398(2)
C652 C653 1.389(3)
C652 H652 0.9500
C653 C654 1.381(3)
C653 H653 0.9500
C654 C655 1.389(3)
C654 C657 1.500(2)
C655 C656 1.384(2)
C655 H655 0.9500
C656 H656 0.9500
C657 F64 1.328(2)
C657 F65 1.330(2)
C657 F66 1.338(2)
B2 N41 1.551(2)
B2 N61 1.553(2)
B2 N51 1.553(2)
B2 H2 1.07(2)
N41 N42 1.3613(19)
N51 N52 1.3632(19)
N61 N62 1.3661(19)

loop_
_geom_torsion_atom_site_label_1
_geom_torsion_atom_site_label_2
_geom_torsion_atom_site_label_3
_geom_torsion_atom_site_label_4
_geom_torsion
N12 C13 C14 C15 0.1(2)
C131 C13 C14 C15 179.23(18)
C13 C14 C15 N11 0.24(19)
C13 C14 C15 C151 -177.16(17)
N22 C23 C24 C25 1.0(2)
C231 C23 C24 C25 -176.95(18)
C23 C24 C25 N21 -0.42(19)
C23 C24 C25 C251 179.36(17)
N32 C33 C34 C35 0.1(2)
C331 C33 C34 C35 -179.81(17)
C33 C34 C35 N31 -0.38(19)
C33 C34 C35 C351 179.55(16)
N12 C13 C131 F13 -54.1(2)
C14 C13 C131 F13 126.8(2)
N12 C13 C131 F11 -174.78(15)
C14 C13 C131 F11 6.2(3)
N12 C13 C131 F12 66.0(2)
C14 C13 C131 F12 -113.0(2)
N11 C15 C151 C152 -126.52(18)
C14 C15 C151 C152 50.5(3)
N11 C15 C151 C156 55.1(2)
C14 C15 C151 C156 -127.9(2)
C156 C151 C152 C153 -0.3(3)
C15 C151 C152 C153 -178.72(16)
C151 C152 C153 C154 0.2(3)
C152 C153 C154 C155 -0.3(3)
C152 C153 C154 C157 -178.69(18)
C153 C154 C155 C156 0.5(3)
C157 C154 C155 C156 178.88(18)
C154 C155 C156 C151 -0.6(3)
C152 C151 C156 C155 0.5(3)
C15 C151 C156 C155 178.85(17)
N22 C23 C231 F21 177.84(17)
C24 C23 C231 F21 -4.4(3)
N22 C23 C231 F23 -61.2(2)
C24 C23 C231 F23 116.6(2)
N22 C23 C231 F22 57.9(2)
C24 C23 C231 F22 -124.3(2)
N21 C25 C251 C256 54.0(2)
C24 C25 C251 C256 -125.7(2)
N21 C25 C251 C252 -126.91(18)
C24 C25 C251 C252 53.3(3)
C256 C251 C252 C253 -0.8(3)
C25 C251 C252 C253 -179.89(16)
C251 C252 C253 C254 -0.2(3)
C252 C253 C254 C255 0.7(3)
C252 C253 C254 C257 -178.00(18)
C253 C254 C255 C256 -0.1(3)
C257 C254 C255 C256 178.59(18)
C254 C255 C256 C251 -1.0(3)
C252 C251 C256 C255 1.4(3)
C25 C251 C256 C255 -179.53(17)
C253 C254 C257 F24 -40.9(3)
C255 C254 C257 F24 140.4(2)
C253 C254 C257 F26 79.5(2)
C255 C254 C257 F26 -99.2(2)
C253 C254 C257 F25 -161.28(18)
C255 C254 C257 F25 20.0(3)
N32 C33 C331 F31 168.09(15)
C34 C33 C331 F31 -12.0(3)
N32 C33 C331 F32 -71.4(2)
C34 C33 C331 F32 108.5(2)
N32 C33 C331 F33 48.6(2)
C34 C33 C331 F33 -131.52(19)
N31 C35 C351 C356 51.2(2)
C34 C35 C351 C356 -128.7(2)
N31 C35 C351 C352 -131.26(18)
C34 C35 C351 C352 48.8(3)
C356 C351 C352 C353 -0.3(3)
C35 C351 C352 C353 -177.92(16)
C351 C352 C353 C354 -0.9(3)
C352 C353 C354 C355 0.9(3)
C352 C353 C354 C357 -175.59(18)
C353 C354 C355 C356 0.3(3)
C357 C354 C355 C356 176.83(17)
C354 C355 C356 C351 -1.6(3)
C352 C351 C356 C355 1.6(3)
C35 C351 C356 C355 179.09(16)
C353 C354 C357 F35 -150.24(19)
C355 C354 C357 F35 33.2(3)
C353 C354 C357 F34 -27.1(3)
C355 C354 C357 F34 156.37(17)
C353 C354 C357 F36 89.7(2)
C355 C354 C357 F36 -86.9(2)
C14 C15 N11 N12 -0.51(19)
C151 C15 N11 N12 177.01(15)
C14 C15 N11 B1 -175.33(16)
C151 C15 N11 B1 2.2(3)
N31 B1 N11 N12 -61.38(19)
N21 B1 N11 N12 57.38(18)
N31 B1 N11 C15 113.07(18)
N21 B1 N11 C15 -128.17(17)
C14 C13 N12 N11 -0.4(2)
C131 C13 N12 N11 -179.63(15)
C14 C13 N12 Cu1 170.15(13)
C131 C13 N12 Cu1 -9.1(3)
C15 N11 N12 C13 0.56(18)
B1 N11 N12 C13 176.09(14)
C15 N11 N12 Cu1 -172.36(11)
B1 N11 N12 Cu1 3.16(18)
C24 C25 N21 N22 -0.28(19)
C251 C25 N21 N22 179.93(15)
C24 C25 N21 B1 -176.62(16)
C251 C25 N21 B1 3.6(3)
N11 B1 N21 C25 112.56(18)
N31 B1 N21 C25 -128.55(17)
N11 B1 N21 N22 -63.46(18)
N31 B1 N21 N22 55.42(19)
C24 C23 N22 N21 -1.2(2)
C231 C23 N22 N21 176.97(15)
C24 C23 N22 Cu1 168.42(14)
C231 C23 N22 Cu1 -13.4(3)
C25 N21 N22 C23 0.89(18)
B1 N21 N22 C23 177.67(14)
C25 N21 N22 Cu1 -171.51(11)
B1 N21 N22 Cu1 5.27(18)
C34 C35 N31 N32 0.57(19)
C351 C35 N31 N32 -179.37(15)
C34 C35 N31 B1 -170.66(16)
C351 C35 N31 B1 9.4(3)
N11 B1 N31 C35 -127.82(17)
N21 B1 N31 C35 113.69(18)
N11 B1 N31 N32 61.68(19)
N21 B1 N31 N32 -56.81(19)
C34 C33 N32 N31 0.26(19)
C331 C33 N32 N31 -179.85(14)
C34 C33 N32 Cu1 172.93(13)
C331 C33 N32 Cu1 -7.2(3)
C35 N31 N32 C33 -0.51(18)
B1 N31 N32 C33 171.74(14)
C35 N31 N32 Cu1 -175.15(11)
B1 N31 N32 Cu1 -2.90(18)
C155 C154 C157 F16 -100.9(4)
C153 C154 C157 F16 77.6(4)
C155 C154 C157 F14 135.3(4)
C153 C154 C157 F14 -46.3(4)
C155 C154 C157 F15 19.5(4)
C153 C154 C157 F15 -162.0(3)
N42 C43 C44 C45 0.9(2)
C431 C43 C44 C45 -174.06(18)
C43 C44 C45 N41 -0.9(2)
C43 C44 C45 C451 175.28(18)
N52 C53 C54 C55 -0.3(2)
C531 C53 C54 C55 177.20(19)
C53 C54 C55 N51 0.0(2)
C53 C54 C55 C551 -179.48(18)
N62 C63 C64 C65 0.3(2)
C631 C63 C64 C65 179.43(17)
C63 C64 C65 N61 0.10(19)
C63 C64 C65 C651 -176.86(17)
N42 C43 C431 F41 171.76(16)
C44 C43 C431 F41 -13.6(3)
N42 C43 C431 F42 51.0(2)
C44 C43 C431 F42 -134.3(2)
N42 C43 C431 F43 -68.4(2)
C44 C43 C431 F43 106.3(2)
N41 C45 C451 C456 57.8(2)
C44 C45 C451 C456 -117.9(2)
N41 C45 C451 C452 -124.17(19)
C44 C45 C451 C452 60.2(3)
C456 C451 C452 C453 -0.2(3)
C45 C451 C452 C453 -178.26(17)
C451 C452 C453 C454 -0.1(3)
C452 C453 C454 C455 0.2(3)
C452 C453 C454 C457 177.19(18)
C453 C454 C455 C456 0.0(3)
C457 C454 C455 C456 -177.03(17)
C454 C455 C456 C451 -0.3(3)
C452 C451 C456 C455 0.4(3)
C45 C451 C456 C455 178.50(17)
C455 C454 C457 F44 -161.73(17)
C453 C454 C457 F44 21.3(3)
C455 C454 C457 F46 -40.5(2)
C453 C454 C457 F46 142.53(19)
C455 C454 C457 F45 77.8(2)
C453 C454 C457 F45 -99.2(2)
N52 C53 C531 F53 68.3(2)
C54 C53 C531 F53 -109.0(2)
N52 C53 C531 F52 -51.3(2)
C54 C53 C531 F52 131.4(2)
N52 C53 C531 F51 -171.44(17)
C54 C53 C531 F51 11.2(3)
N51 C55 C551 C556 44.0(3)
C54 C55 C551 C556 -136.6(2)
N51 C55 C551 C552 -135.54(18)
C54 C55 C551 C552 43.9(3)
C556 C551 C552 C553 -1.7(3)
C55 C551 C552 C553 177.83(17)
C551 C552 C553 C554 -0.9(3)
C552 C553 C554 C555 2.1(3)
C552 C553 C554 C557 179.45(17)
C553 C554 C555 C556 -0.5(3)
C557 C554 C555 C556 -177.93(17)
C554 C555 C556 C551 -2.1(3)
C552 C551 C556 C555 3.3(3)
C55 C551 C556 C555 -176.27(17)
C553 C554 C557 F56 157.68(18)
C555 C554 C557 F56 -24.9(3)
C553 C554 C557 F54 36.1(3)
C555 C554 C557 F54 -146.51(18)
C553 C554 C557 F55 -82.7(2)
C555 C554 C557 F55 94.7(2)
N62 C63 C631 F61 -177.90(15)
C64 C63 C631 F61 3.0(3)
N62 C63 C631 F63 -56.6(2)
C64 C63 C631 F63 124.3(2)
N62 C63 C631 F62 62.7(2)
C64 C63 C631 F62 -116.4(2)
N61 C65 C651 C652 -133.30(18)
C64 C65 C651 C652 43.2(3)
N61 C65 C651 C656 47.9(3)
C64 C65 C651 C656 -135.7(2)
C656 C651 C652 C653 -1.0(3)
C65 C651 C652 C653 -179.85(17)
C651 C652 C653 C654 0.1(3)
C652 C653 C654 C655 0.4(3)
C652 C653 C654 C657 -177.93(18)
C653 C654 C655 C656 0.0(3)
C657 C654 C655 C656 178.26(18)
C654 C655 C656 C651 -0.8(3)
C652 C651 C656 C655 1.3(3)
C65 C651 C656 C655 -179.89(17)
C653 C654 C657 F64 -26.6(3)
C655 C654 C657 F64 155.08(19)
C653 C654 C657 F65 -147.55(18)
C655 C654 C657 F65 34.2(3)
C653 C654 C657 F66 94.2(2)
C655 C654 C657 F66 -84.1(2)
C44 C45 N41 N42 0.55(19)
C451 C45 N41 N42 -175.88(15)
C44 C45 N41 B2 -176.39(16)
C451 C45 N41 B2 7.2(3)
N61 B2 N41 N42 -56.6(2)
N51 B2 N41 N42 62.29(19)
N61 B2 N41 C45 120.06(18)
N51 B2 N41 C45 -121.04(18)
C44 C43 N42 N41 -0.6(2)
C431 C43 N42 N41 174.95(15)
C44 C43 N42 Cu2 -178.40(14)
C431 C43 N42 Cu2 -2.9(3)
C45 N41 N42 C43 0.00(19)
B2 N41 N42 C43 177.28(15)
C45 N41 N42 Cu2 178.44(11)
B2 N41 N42 Cu2 -4.29(19)
C54 C55 N51 N52 0.3(2)
C551 C55 N51 N52 179.81(15)
C54 C55 N51 B2 -168.29(17)
C551 C55 N51 B2 11.2(3)
N41 B2 N51 N52 -53.91(19)
N61 B2 N51 N52 65.25(19)
N41 B2 N51 C55 113.78(19)
N61 B2 N51 C55 -127.06(18)
C54 C53 N52 N51 0.5(2)
C531 C53 N52 N51 -177.26(16)
C54 C53 N52 Cu2 177.16(14)
C531 C53 N52 Cu2 -0.6(3)
C55 N51 N52 C53 -0.48(19)
B2 N51 N52 C53 169.51(15)
C55 N51 N52 Cu2 -178.04(11)
B2 N51 N52 Cu2 -8.05(18)
C64 C65 N61 N62 -0.44(19)
C651 C65 N61 N62 176.59(15)
C64 C65 N61 B2 -176.16(17)
C651 C65 N61 B2 0.9(3)
N41 B2 N61 C65 -125.08(18)
N51 B2 N61 C65 116.76(19)
N41 B2 N61 N62 59.49(19)
N51 B2 N61 N62 -58.67(19)
C64 C63 N62 N61 -0.6(2)
C631 C63 N62 N61 -179.79(15)
C64 C63 N62 Cu2 177.38(13)
C631 C63 N62 Cu2 -1.9(3)
C65 N61 N62 C63 0.61(18)
B2 N61 N62 C63 176.98(15)
C65 N61 N62 Cu2 -177.83(11)
B2 N61 N62 Cu2 -1.46(18)
